data_7011794
loop_
_publ_author_name
'Mochida, Tomoyuki'
'Yamazaki, Shizue'

_publ_section_title
;
 Mono- and diferrocenyl complexes with electron-accepting moieties
 formed by the reaction of ferrocenylalkynes with tetracyanoethylene
;
_journal_issue 18
_journal_name_full 'Journal of the Chemical Society, Dalton Transactions'
_journal_page_first 3559
_journal_paper_doi 10.1039/b204168e
_journal_year 2002
_chemical_formula_moiety 'C18 H10 Fe N4 '
_chemical_formula_sum 'C18 H10 Fe N4'
_chemical_formula_weight 338.15
_space_group_IT_number 2
_symmetry_cell_setting triclinic
_symmetry_Int_Tables_number 2
_symmetry_space_group_name_Hall '-P 1'
_symmetry_space_group_name_H-M 'P -1'
_cell_angle_alpha 90.21(5)
_cell_angle_beta 105.49(3)
_cell_angle_gamma 71.15(3)
_cell_formula_units_Z 2
_cell_length_a 9.691(3)
_cell_length_b 10.043(5)
_cell_length_c 8.646(4)
_cell_measurement_reflns_used 25
_cell_measurement_temperature 296.2
_cell_measurement_theta_max 15.0
_cell_measurement_theta_min 14.9
_cell_volume 764.3(6)
_computing_cell_refinement 'MSC/AFC Diffractometer Control'
_computing_data_collection 'MSC/AFC Diffractometer Control'
_computing_data_reduction 'teXsan Ver. 1.11'
_computing_publication_material 'teXsan Ver. 1.11'
_computing_structure_refinement 'teXsan Ver. 1.10'
_computing_structure_solution 'DIRDIF94 (PATTY)'
_diffrn_measured_fraction_theta_full 1.0017
_diffrn_measured_fraction_theta_max 1.0017
_diffrn_measurement_device_type 'Rigaku AFC5S'
_diffrn_measurement_method \w-2\q
_diffrn_radiation_type 'Mo K\a'
_diffrn_radiation_wavelength 0.7107
_diffrn_reflns_av_R_equivalents 0.014
_diffrn_reflns_limit_h_max 12
_diffrn_reflns_limit_h_min 0
_diffrn_reflns_limit_k_max 13
_diffrn_reflns_limit_k_min -12
_diffrn_reflns_limit_l_max 10
_diffrn_reflns_limit_l_min -11
_diffrn_reflns_number 3717
_diffrn_reflns_theta_full 27.50
_diffrn_reflns_theta_max 27.50
_diffrn_standards_decay_% 0.10
_diffrn_standards_interval_count 200
_diffrn_standards_number 3
_exptl_absorpt_coefficient_mu 0.989
_exptl_absorpt_correction_T_max 0.999
_exptl_absorpt_correction_T_min 0.618
_exptl_absorpt_correction_type psi-scan
_exptl_absorpt_process_details '(North, Phillips & Mathews, 1968)'
_exptl_crystal_colour black
_exptl_crystal_density_diffrn 1.469
_exptl_crystal_density_method 'not measured'
_exptl_crystal_description block
_exptl_crystal_size_max 0.600
_exptl_crystal_size_mid 0.500
_exptl_crystal_size_min 0.100
_refine_diff_density_max 0.51
_refine_diff_density_min -0.31
_refine_ls_extinction_method none
_refine_ls_goodness_of_fit_ref 1.076
_refine_ls_hydrogen_treatment noref
_refine_ls_number_parameters 208
_refine_ls_number_reflns 3208
_refine_ls_R_factor_gt 0.0372
_refine_ls_shift/su_max 0.0005
_refine_ls_structure_factor_coef Fsqd
_refine_ls_weighting_details 'w = 1/[\s^2^(Fo^2^) + (0.08700(Max(Fo^2^,0) + 2Fc^2^)/3)^2^]'
_refine_ls_weighting_scheme calc
_refine_ls_wR_factor_ref 0.1144
_reflns_number_gt 3208
_reflns_number_total 3208
_reflns_threshold_expression F^2^>2.0\s(F^2^)
_cod_data_source_file b204168e.txt
_cod_data_source_block 2,5-Dicyano-3,4-diferrocenyl-hexa-2,4-dienedinitrile
_cod_original_sg_symbol_H-M 'P -1         '
_cod_original_formula_sum 'C18 H10 Fe N4 '
_cod_database_code 7011794

loop_
_symmetry_equiv_pos_as_xyz
x,y,z
-x,-y,-z

loop_
_atom_site_label
_atom_site_type_symbol
_atom_site_fract_x
_atom_site_fract_y
_atom_site_fract_z
_atom_site_U_iso_or_equiv
_atom_site_adp_type
_atom_site_occupancy
_atom_site_calc_flag
_atom_site_refinement_flags
_atom_site_disorder_assembly
_atom_site_disorder_group
Fe(1) Fe 0.11582(3) 0.16796(3) 0.22625(3) 0.03259(9) Uani 1.00 d . . .
N(1) N 0.1098(3) 0.2769(3) -0.3231(3) 0.0722(8) Uani 1.00 d . . .
N(2) N 0.5251(3) 0.3579(3) -0.1300(3) 0.0643(8) Uani 1.00 d . . .
N(3) N 0.6466(3) 0.0660(3) 0.1693(3) 0.0689(8) Uani 1.00 d . . .
N(4) N 0.6893(3) 0.3882(4) 0.5052(3) 0.0774(9) Uani 1.00 d . . .
C(1) C 0.1270(2) 0.3417(2) 0.1148(3) 0.0346(5) Uani 1.00 d . . .
C(2) C 0.1008(3) 0.3701(2) 0.2718(3) 0.0406(6) Uani 1.00 d . . .
C(3) C -0.0371(3) 0.3506(3) 0.2702(3) 0.0470(6) Uani 1.00 d . . .
C(4) C -0.0973(3) 0.3083(3) 0.1167(3) 0.0477(6) Uani 1.00 d . . .
C(5) C 0.0017(3) 0.3012(2) 0.0213(3) 0.0409(5) Uani 1.00 d . . .
C(6) C 0.3110(3) -0.0019(3) 0.2528(4) 0.0547(7) Uani 1.00 d . . .
C(7) C 0.2910(3) 0.0384(3) 0.4049(3) 0.0548(7) Uani 1.00 d . . .
C(8) C 0.1525(4) 0.0270(3) 0.4133(3) 0.0532(7) Uani 1.00 d . . .
C(9) C 0.0859(3) -0.0207(3) 0.2669(3) 0.0505(7) Uani 1.00 d . . .
C(10) C 0.1839(3) -0.0378(3) 0.1681(3) 0.0520(7) Uani 1.00 d . . .
C(11) C 0.2624(2) 0.3449(2) 0.0766(2) 0.0340(5) Uani 1.00 d . . .
C(12) C 0.3732(3) 0.3812(2) 0.2100(3) 0.0385(5) Uani 1.00 d . . .
C(13) C 0.2912(3) 0.3266(2) -0.0697(3) 0.0386(5) Uani 1.00 d . . .
C(14) C 0.1885(3) 0.2984(3) -0.2083(3) 0.0481(6) Uani 1.00 d . . .
C(15) C 0.4228(3) 0.3435(3) -0.1010(3) 0.0455(6) Uani 1.00 d . . .
C(16) C 0.5188(3) 0.3019(3) 0.2726(3) 0.0432(6) Uani 1.00 d . . .
C(17) C 0.5902(3) 0.1694(3) 0.2155(3) 0.0473(6) Uani 1.00 d . . .
C(18) C 0.6149(3) 0.3494(3) 0.4041(3) 0.0552(8) Uani 1.00 d . . .
H(1) H 0.1651 0.3981 0.3597 0.0760 Uiso 1.00 calc . . .
H(2) H -0.0810 0.3613 0.3575 0.0760 Uiso 1.00 calc . . .
H(3) H -0.1881 0.2855 0.0851 0.0760 Uiso 1.00 calc . . .
H(4) H -0.0118 0.2749 -0.0860 0.0760 Uiso 1.00 calc . . .
H(5) H 0.3949 -0.0039 0.2146 0.0760 Uiso 1.00 calc . . .
H(6) H 0.3597 0.0671 0.4872 0.0760 Uiso 1.00 calc . . .
H(7) H 0.1113 0.0466 0.5023 0.0760 Uiso 1.00 calc . . .
H(8) H -0.0083 -0.0377 0.2402 0.0760 Uiso 1.00 calc . . .
H(9) H 0.1668 -0.0677 0.0623 0.0760 Uiso 1.00 calc . . .
H(10) H 0.3377 0.4680 0.2546 0.0760 Uiso 1.00 calc . . .

loop_
_atom_site_aniso_label
_atom_site_aniso_U_11
_atom_site_aniso_U_22
_atom_site_aniso_U_33
_atom_site_aniso_U_12
_atom_site_aniso_U_13
_atom_site_aniso_U_23
Fe(1) 0.0344(2) 0.0317(2) 0.0325(2) -0.0126(1) 0.0080(1) -0.0048(1)
N(1) 0.084(2) 0.084(2) 0.044(1) -0.029(2) 0.008(1) -0.022(1)
N(2) 0.073(2) 0.073(2) 0.063(1) -0.032(1) 0.033(1) -0.004(1)
N(3) 0.069(2) 0.060(2) 0.064(1) -0.006(1) 0.014(1) -0.005(1)
N(4) 0.053(1) 0.110(2) 0.074(2) -0.037(2) 0.013(1) -0.040(2)
C(1) 0.037(1) 0.0282(9) 0.037(1) -0.0110(8) 0.0064(8) -0.0028(8)
C(2) 0.042(1) 0.038(1) 0.047(1) -0.0153(9) 0.0163(9) -0.0147(9)
C(3) 0.042(1) 0.043(1) 0.060(1) -0.0120(10) 0.023(1) -0.013(1)
C(4) 0.033(1) 0.044(1) 0.063(2) -0.0123(9) 0.008(1) -0.002(1)
C(5) 0.039(1) 0.039(1) 0.039(1) -0.0137(9) 0.0004(9) 0.0009(9)
C(6) 0.048(1) 0.039(1) 0.072(2) -0.004(1) 0.021(1) 0.003(1)
C(7) 0.050(1) 0.050(1) 0.052(1) -0.015(1) -0.006(1) 0.008(1)
C(8) 0.070(2) 0.053(1) 0.038(1) -0.023(1) 0.014(1) 0.005(1)
C(9) 0.059(1) 0.041(1) 0.057(1) -0.025(1) 0.015(1) -0.003(1)
C(10) 0.070(2) 0.035(1) 0.052(1) -0.015(1) 0.019(1) -0.008(1)
C(11) 0.042(1) 0.0258(9) 0.0339(10) -0.0124(8) 0.0074(8) -0.0045(7)
C(12) 0.045(1) 0.042(1) 0.037(1) -0.0235(9) 0.0143(9) -0.0083(9)
C(13) 0.046(1) 0.0322(10) 0.037(1) -0.0125(9) 0.0111(9) -0.0029(8)
C(14) 0.061(1) 0.046(1) 0.037(1) -0.015(1) 0.015(1) -0.0086(10)
C(15) 0.060(1) 0.043(1) 0.037(1) -0.018(1) 0.018(1) -0.0024(9)
C(16) 0.044(1) 0.057(1) 0.036(1) -0.026(1) 0.0114(9) -0.0063(10)
C(17) 0.044(1) 0.053(1) 0.041(1) -0.014(1) 0.0082(10) -0.002(1)
C(18) 0.043(1) 0.078(2) 0.050(1) -0.027(1) 0.014(1) -0.019(1)

loop_
_atom_type_symbol
_atom_type_description
_atom_type_scat_dispersion_real
_atom_type_scat_dispersion_imag
_atom_type_scat_source
C C 0.003 0.002
;International Tables for Crystallography
(1992, Vol. C, Tables 4.2.6.8 and 6.1.1.1)
;
H H 0.000 0.000
;International Tables for Crystallography
(1992, Vol. C, Table 6.1.1.2)
;
N N 0.006 0.003
;International Tables for Crystallography
(1992, Vol. C, Tables 4.2.6.8 and 6.1.1.1)
;
Fe Fe 0.346 0.844
;International Tables for Crystallography
(1992, Vol. C, Tables 4.2.6.8 and 6.1.1.1)
;

loop_
_geom_angle_atom_site_label_1
_geom_angle_atom_site_label_2
_geom_angle_atom_site_label_3
_geom_angle
_geom_angle_site_symmetry_1
_geom_angle_site_symmetry_2
_geom_angle_site_symmetry_3
_geom_angle_publ_flag
C(1) Fe(1) C(2) 41.89(9) . . 0_555 yes
C(1) Fe(1) C(3) 68.92(10) . . 0_555 yes
C(1) Fe(1) C(4) 68.53(9) . . 0_555 yes
C(1) Fe(1) C(5) 41.42(8) . . 0_555 yes
C(1) Fe(1) C(6) 111.11(10) . . 0_555 yes
C(1) Fe(1) C(7) 123.3(1) . . 0_555 yes
C(1) Fe(1) C(8) 156.5(1) . . 0_555 yes
C(1) Fe(1) C(9) 162.54(10) . . 0_555 yes
C(1) Fe(1) C(10) 127.61(10) . . 0_555 yes
C(2) Fe(1) C(3) 40.26(9) . . 0_555 yes
C(2) Fe(1) C(4) 68.22(10) . . 0_555 yes
C(2) Fe(1) C(5) 69.56(9) . . 0_555 yes
C(2) Fe(1) C(6) 127.0(1) . . 0_555 yes
C(2) Fe(1) C(7) 107.3(1) . . 0_555 yes
C(2) Fe(1) C(8) 118.5(1) . . 0_555 yes
C(2) Fe(1) C(9) 153.2(1) . . 0_555 yes
C(2) Fe(1) C(10) 164.7(1) . . 0_555 yes
C(3) Fe(1) C(4) 40.4(1) . . 0_555 yes
C(3) Fe(1) C(5) 68.5(1) . . 0_555 yes
C(3) Fe(1) C(6) 161.1(1) . . 0_555 yes
C(3) Fe(1) C(7) 122.5(1) . . 0_555 yes
C(3) Fe(1) C(8) 104.2(1) . . 0_555 yes
C(3) Fe(1) C(9) 118.3(1) . . 0_555 yes
C(3) Fe(1) C(10) 154.7(1) . . 0_555 yes
C(4) Fe(1) C(5) 40.2(1) . . 0_555 yes
C(4) Fe(1) C(6) 158.3(1) . . 0_555 yes
C(4) Fe(1) C(7) 158.3(1) . . 0_555 yes
C(4) Fe(1) C(8) 121.5(1) . . 0_555 yes
C(4) Fe(1) C(9) 105.9(1) . . 0_555 yes
C(4) Fe(1) C(10) 121.8(1) . . 0_555 yes
C(5) Fe(1) C(6) 124.9(1) . . 0_555 yes
C(5) Fe(1) C(7) 160.2(1) . . 0_555 yes
C(5) Fe(1) C(8) 158.7(1) . . 0_555 yes
C(5) Fe(1) C(9) 123.8(1) . . 0_555 yes
C(5) Fe(1) C(10) 109.82(10) . . 0_555 yes
C(6) Fe(1) C(7) 40.6(1) . . 0_555 yes
C(6) Fe(1) C(8) 67.9(1) . . 0_555 yes
C(6) Fe(1) C(9) 67.6(1) . . 0_555 yes
C(6) Fe(1) C(10) 40.0(1) . . 0_555 yes
C(7) Fe(1) C(8) 40.4(1) . . 0_555 yes
C(7) Fe(1) C(9) 67.9(1) . . 0_555 yes
C(7) Fe(1) C(10) 67.8(1) . . 0_555 yes
C(8) Fe(1) C(9) 40.6(1) . . 0_555 yes
C(8) Fe(1) C(10) 67.8(1) . . 0_555 yes
C(9) Fe(1) C(10) 40.1(1) . . 0_555 yes
Fe(1) C(1) C(2) 68.7(1) . . 0_555 yes
Fe(1) C(1) C(5) 69.2(1) . . 0_555 yes
Fe(1) C(1) C(11) 122.9(1) . . 0_555 yes
C(2) C(1) C(5) 106.4(2) . . 0_555 yes
C(2) C(1) C(11) 123.2(2) . . 0_555 yes
C(5) C(1) C(11) 130.2(2) . . 0_555 yes
Fe(1) C(2) C(1) 69.4(1) . . 0_555 yes
Fe(1) C(2) C(3) 70.9(1) . . 0_555 yes
C(1) C(2) C(3) 108.2(2) . . 0_555 yes
Fe(1) C(3) C(2) 68.8(1) . . 0_555 yes
Fe(1) C(3) C(4) 69.7(1) . . 0_555 yes
C(2) C(3) C(4) 108.2(2) . . 0_555 yes
Fe(1) C(4) C(3) 69.9(1) . . 0_555 yes
Fe(1) C(4) C(5) 69.3(1) . . 0_555 yes
C(3) C(4) C(5) 109.1(2) . . 0_555 yes
Fe(1) C(5) C(1) 69.4(1) . . 0_555 yes
Fe(1) C(5) C(4) 70.5(1) . . 0_555 yes
C(1) C(5) C(4) 108.0(2) . . 0_555 yes
Fe(1) C(6) C(7) 69.0(1) . . 0_555 yes
Fe(1) C(6) C(10) 70.2(1) . . 0_555 yes
C(7) C(6) C(10) 107.8(2) . . 0_555 yes
Fe(1) C(7) C(6) 70.5(1) . . 0_555 yes
Fe(1) C(7) C(8) 69.7(1) . . 0_555 yes
C(6) C(7) C(8) 108.1(2) . . 0_555 yes
Fe(1) C(8) C(7) 70.0(2) . . 0_555 yes
Fe(1) C(8) C(9) 70.5(1) . . 0_555 yes
C(7) C(8) C(9) 108.2(2) . . 0_555 yes
Fe(1) C(9) C(8) 68.9(1) . . 0_555 yes
Fe(1) C(9) C(10) 70.3(1) . . 0_555 yes
C(8) C(9) C(10) 107.8(2) . . 0_555 yes
Fe(1) C(10) C(6) 69.8(1) . . 0_555 yes
Fe(1) C(10) C(9) 69.6(1) . . 0_555 yes
C(6) C(10) C(9) 108.2(2) . . 0_555 yes
C(1) C(11) C(12) 114.6(2) . . 0_555 yes
C(1) C(11) C(13) 126.4(2) . . 0_555 yes
C(12) C(11) C(13) 118.8(2) . . 0_555 yes
C(11) C(12) C(16) 125.5(2) . . 0_555 yes
C(11) C(13) C(14) 123.3(2) . . 0_555 yes
C(11) C(13) C(15) 122.8(2) . . 0_555 yes
C(14) C(13) C(15) 113.8(2) . . 0_555 yes
N(1) C(14) C(13) 177.2(3) . . 0_555 yes
N(2) C(15) C(13) 178.2(3) . . 0_555 yes
C(12) C(16) C(17) 123.8(2) . . 0_555 yes
C(12) C(16) C(18) 119.9(2) . . 0_555 yes
C(17) C(16) C(18) 116.3(2) . . 0_555 yes
N(3) C(17) C(16) 179.2(3) . . 0_555 yes
N(4) C(18) C(16) 179.0(4) . . 0_555 yes

loop_
_geom_bond_atom_site_label_1
_geom_bond_atom_site_label_2
_geom_bond_distance
_geom_bond_site_symmetry_1
_geom_bond_site_symmetry_2
_geom_bond_publ_flag
Fe(1) C(1) 2.044(2) . . yes
Fe(1) C(2) 2.033(2) . . yes
Fe(1) C(3) 2.060(2) . . yes
Fe(1) C(4) 2.057(2) . . yes
Fe(1) C(5) 2.042(2) . . yes
Fe(1) C(6) 2.056(3) . . yes
Fe(1) C(7) 2.036(3) . . yes
Fe(1) C(8) 2.032(3) . . yes
Fe(1) C(9) 2.052(2) . . yes
Fe(1) C(10) 2.061(2) . . yes
N(1) C(14) 1.146(3) . . yes
N(2) C(15) 1.138(4) . . yes
N(3) C(17) 1.134(4) . . yes
N(4) C(18) 1.130(3) . . yes
C(1) C(2) 1.457(3) . . yes
C(1) C(5) 1.445(3) . . yes
C(1) C(11) 1.446(3) . . yes
C(2) C(3) 1.409(3) . . yes
C(3) C(4) 1.423(4) . . yes
C(4) C(5) 1.409(4) . . yes
C(6) C(7) 1.419(4) . . yes
C(6) C(10) 1.410(4) . . yes
C(7) C(8) 1.403(4) . . yes
C(8) C(9) 1.417(4) . . yes
C(9) C(10) 1.411(4) . . yes
C(11) C(12) 1.485(3) . . yes
C(11) C(13) 1.365(3) . . yes
C(12) C(16) 1.337(3) . . yes
C(13) C(14) 1.432(3) . . yes
C(13) C(15) 1.432(3) . . yes
C(16) C(17) 1.441(4) . . yes
C(16) C(18) 1.451(3) . . yes

loop_
_geom_torsion_atom_site_label_1
_geom_torsion_atom_site_label_2
_geom_torsion_atom_site_label_3
_geom_torsion_atom_site_label_4
_geom_torsion
_geom_torsion_site_symmetry_1
_geom_torsion_site_symmetry_2
_geom_torsion_site_symmetry_3
_geom_torsion_site_symmetry_4
_geom_torsion_publ_flag
Fe(1) C(1) C(2) C(3) -60.6(2) 0_555 79_1 5_555 55_5 yes
Fe(1) C(1) C(5) C(4) 60.2(2) 0_555 79_1 5_555 55_5 yes
Fe(1) C(1) C(11) C(12) -85.3(2) 0_555 79_1 5_555 55_5 yes
Fe(1) C(1) C(11) C(13) 99.0(2) 0_555 79_1 5_555 55_5 yes
Fe(1) C(2) C(1) C(5) 59.2(1) 0_555 79_1 5_555 55_5 yes
Fe(1) C(2) C(1) C(11) -116.2(2) 0_555 79_1 5_555 55_5 yes
Fe(1) C(2) C(3) C(4) -58.7(2) 0_555 79_1 5_555 55_5 yes
Fe(1) C(3) C(2) C(1) 59.7(2) 0_555 79_1 5_555 55_5 yes
Fe(1) C(3) C(4) C(5) -58.3(2) 0_555 79_1 5_555 55_5 yes
Fe(1) C(4) C(3) C(2) 58.2(2) 0_555 79_1 5_555 55_5 yes
Fe(1) C(4) C(5) C(1) -59.5(2) 0_555 79_1 5_555 55_5 yes
Fe(1) C(5) C(1) C(2) -58.8(1) 0_555 79_1 5_555 55_5 yes
Fe(1) C(5) C(1) C(11) 116.1(2) 0_555 79_1 5_555 55_5 yes
Fe(1) C(5) C(4) C(3) 58.6(2) 0_555 79_1 5_555 55_5 yes
Fe(1) C(6) C(7) C(8) 59.8(2) 0_555 79_1 5_555 55_5 yes
Fe(1) C(6) C(10) C(9) -59.2(2) 0_555 79_1 5_555 55_5 yes
Fe(1) C(7) C(6) C(10) -59.7(2) 0_555 79_1 5_555 55_5 yes
Fe(1) C(7) C(8) C(9) 60.4(2) 0_555 79_1 5_555 55_5 yes
Fe(1) C(8) C(7) C(6) -60.3(2) 0_555 79_1 5_555 55_5 yes
Fe(1) C(8) C(9) C(10) 59.8(2) 0_555 79_1 5_555 55_5 yes
Fe(1) C(9) C(8) C(7) -60.1(2) 0_555 79_1 5_555 55_5 yes
Fe(1) C(9) C(10) C(6) 59.3(2) 0_555 79_1 5_555 55_5 yes
Fe(1) C(10) C(6) C(7) 58.9(2) 0_555 79_1 5_555 55_5 yes
Fe(1) C(10) C(9) C(8) -58.9(2) 0_555 79_1 5_555 55_5 yes
N(1) C(14) C(13) C(11) 167(5) 0_555 79_1 5_555 55_5 yes
N(1) C(14) C(13) C(15) -8(5) 0_555 79_1 5_555 55_5 yes
N(2) C(15) C(13) C(11) -151(9) 0_555 79_1 5_555 55_5 yes
N(2) C(15) C(13) C(14) 24(9) 0_555 79_1 5_555 55_5 yes
N(3) C(17) C(16) C(12) 84(20) 0_555 79_1 5_555 55_5 yes
N(3) C(17) C(16) C(18) -94(20) 0_555 79_1 5_555 55_5 yes
N(4) C(18) C(16) C(12) -56(16) 0_555 79_1 5_555 55_5 yes
N(4) C(18) C(16) C(17) 122(16) 0_555 79_1 5_555 55_5 yes
C(1) Fe(1) C(2) C(3) 118.9(2) 0_555 79_1 5_555 55_5 yes
C(1) Fe(1) C(3) C(2) -38.8(1) 0_555 79_1 5_555 55_5 yes
C(1) Fe(1) C(3) C(4) 81.2(1) 0_555 79_1 5_555 55_5 yes
C(1) Fe(1) C(4) C(3) -82.3(1) 0_555 79_1 5_555 55_5 yes
C(1) Fe(1) C(4) C(5) 38.5(1) 0_555 79_1 5_555 55_5 yes
C(1) Fe(1) C(5) C(4) -118.9(2) 0_555 79_1 5_555 55_5 yes
C(1) Fe(1) C(6) C(7) 117.0(2) 0_555 79_1 5_555 55_5 yes
C(1) Fe(1) C(6) C(10) -123.9(2) 0_555 79_1 5_555 55_5 yes
C(1) Fe(1) C(7) C(6) -84.0(2) 0_555 79_1 5_555 55_5 yes
C(1) Fe(1) C(7) C(8) 157.2(2) 0_555 79_1 5_555 55_5 yes
C(1) Fe(1) C(8) C(7) -54.5(3) 0_555 79_1 5_555 55_5 yes
C(1) Fe(1) C(8) C(9) -173.2(2) 0_555 79_1 5_555 55_5 yes
C(1) Fe(1) C(9) C(8) 171.0(3) 0_555 79_1 5_555 55_5 yes
C(1) Fe(1) C(9) C(10) 51.9(4) 0_555 79_1 5_555 55_5 yes
C(1) Fe(1) C(10) C(6) 77.9(2) 0_555 79_1 5_555 55_5 yes
C(1) Fe(1) C(10) C(9) -162.6(1) 0_555 79_1 5_555 55_5 yes
C(1) C(2) Fe(1) C(3) -118.9(2) 0_555 79_1 5_555 55_5 yes
C(1) C(2) Fe(1) C(4) -81.7(1) 0_555 79_1 5_555 55_5 yes
C(1) C(2) Fe(1) C(5) -38.5(1) 0_555 79_1 5_555 55_5 yes
C(1) C(2) Fe(1) C(6) 80.5(2) 0_555 79_1 5_555 55_5 yes
C(1) C(2) Fe(1) C(7) 120.9(1) 0_555 79_1 5_555 55_5 yes
C(1) C(2) Fe(1) C(8) 163.3(1) 0_555 79_1 5_555 55_5 yes
C(1) C(2) Fe(1) C(9) -163.9(2) 0_555 79_1 5_555 55_5 yes
C(1) C(2) Fe(1) C(10) 52.1(4) 0_555 79_1 5_555 55_5 yes
C(1) C(2) C(3) C(4) 0.9(3) 0_555 79_1 5_555 55_5 yes
C(1) C(5) Fe(1) C(2) 38.9(1) 0_555 79_1 5_555 55_5 yes
C(1) C(5) Fe(1) C(3) 82.1(1) 0_555 79_1 5_555 55_5 yes
C(1) C(5) Fe(1) C(4) 118.9(2) 0_555 79_1 5_555 55_5 yes
C(1) C(5) Fe(1) C(6) -82.7(2) 0_555 79_1 5_555 55_5 yes
C(1) C(5) Fe(1) C(7) -45.5(4) 0_555 79_1 5_555 55_5 yes
C(1) C(5) Fe(1) C(8) 155.4(3) 0_555 79_1 5_555 55_5 yes
C(1) C(5) Fe(1) C(9) -167.4(1) 0_555 79_1 5_555 55_5 yes
C(1) C(5) Fe(1) C(10) -124.9(1) 0_555 79_1 5_555 55_5 yes
C(1) C(5) C(4) C(3) -0.8(3) 0_555 79_1 5_555 55_5 yes
C(1) C(11) C(12) C(16) 123.6(2) 0_555 79_1 5_555 55_5 yes
C(1) C(11) C(13) C(14) -1.3(3) 0_555 79_1 5_555 55_5 yes
C(1) C(11) C(13) C(15) 174.4(2) 0_555 79_1 5_555 55_5 yes
C(2) Fe(1) C(1) C(5) -118.3(2) 0_555 79_1 5_555 55_5 yes
C(2) Fe(1) C(1) C(11) 116.5(2) 0_555 79_1 5_555 55_5 yes
C(2) Fe(1) C(3) C(4) 120.0(2) 0_555 79_1 5_555 55_5 yes
C(2) Fe(1) C(4) C(3) -37.1(1) 0_555 79_1 5_555 55_5 yes
C(2) Fe(1) C(4) C(5) 83.7(1) 0_555 79_1 5_555 55_5 yes
C(2) Fe(1) C(5) C(4) -80.1(2) 0_555 79_1 5_555 55_5 yes
C(2) Fe(1) C(6) C(7) 72.1(2) 0_555 79_1 5_555 55_5 yes
C(2) Fe(1) C(6) C(10) -168.8(1) 0_555 79_1 5_555 55_5 yes
C(2) Fe(1) C(7) C(6) -127.3(2) 0_555 79_1 5_555 55_5 yes
C(2) Fe(1) C(7) C(8) 113.9(2) 0_555 79_1 5_555 55_5 yes
C(2) Fe(1) C(8) C(7) -83.3(2) 0_555 79_1 5_555 55_5 yes
C(2) Fe(1) C(8) C(9) 157.9(2) 0_555 79_1 5_555 55_5 yes
C(2) Fe(1) C(9) C(8) -47.1(3) 0_555 79_1 5_555 55_5 yes
C(2) Fe(1) C(9) C(10) -166.1(2) 0_555 79_1 5_555 55_5 yes
C(2) Fe(1) C(10) C(6) 36.2(4) 0_555 79_1 5_555 55_5 yes
C(2) Fe(1) C(10) C(9) 155.7(3) 0_555 79_1 5_555 55_5 yes
C(2) C(1) Fe(1) C(3) 37.3(1) 0_555 79_1 5_555 55_5 yes
C(2) C(1) Fe(1) C(4) 80.9(1) 0_555 79_1 5_555 55_5 yes
C(2) C(1) Fe(1) C(5) 118.3(2) 0_555 79_1 5_555 55_5 yes
C(2) C(1) Fe(1) C(6) -122.4(1) 0_555 79_1 5_555 55_5 yes
C(2) C(1) Fe(1) C(7) -78.5(2) 0_555 79_1 5_555 55_5 yes
C(2) C(1) Fe(1) C(8) -39.4(3) 0_555 79_1 5_555 55_5 yes
C(2) C(1) Fe(1) C(9) 155.4(3) 0_555 79_1 5_555 55_5 yes
C(2) C(1) Fe(1) C(10) -164.8(1) 0_555 79_1 5_555 55_5 yes
C(2) C(1) C(5) C(4) 1.3(2) 0_555 79_1 5_555 55_5 yes
C(2) C(1) C(11) C(12) -0.7(3) 0_555 79_1 5_555 55_5 yes
C(2) C(1) C(11) C(13) -176.4(2) 0_555 79_1 5_555 55_5 yes
C(2) C(3) Fe(1) C(4) -120.0(2) 0_555 79_1 5_555 55_5 yes
C(2) C(3) Fe(1) C(5) -83.4(2) 0_555 79_1 5_555 55_5 yes
C(2) C(3) Fe(1) C(6) 55.0(4) 0_555 79_1 5_555 55_5 yes
C(2) C(3) Fe(1) C(7) 78.1(2) 0_555 79_1 5_555 55_5 yes
C(2) C(3) Fe(1) C(8) 117.6(2) 0_555 79_1 5_555 55_5 yes
C(2) C(3) Fe(1) C(9) 158.7(2) 0_555 79_1 5_555 55_5 yes
C(2) C(3) Fe(1) C(10) -174.4(2) 0_555 79_1 5_555 55_5 yes
C(2) C(3) C(4) C(5) -0.1(3) 0_555 79_1 5_555 55_5 yes
C(3) Fe(1) C(1) C(5) -80.9(1) 0_555 79_1 5_555 55_5 yes
C(3) Fe(1) C(1) C(11) 153.9(2) 0_555 79_1 5_555 55_5 yes
C(3) Fe(1) C(4) C(5) 120.8(2) 0_555 79_1 5_555 55_5 yes
C(3) Fe(1) C(5) C(4) -36.8(1) 0_555 79_1 5_555 55_5 yes
C(3) Fe(1) C(6) C(7) 30.6(4) 0_555 79_1 5_555 55_5 yes
C(3) Fe(1) C(6) C(10) 149.7(3) 0_555 79_1 5_555 55_5 yes
C(3) Fe(1) C(7) C(6) -168.7(2) 0_555 79_1 5_555 55_5 yes
C(3) Fe(1) C(7) C(8) 72.4(2) 0_555 79_1 5_555 55_5 yes
C(3) Fe(1) C(8) C(7) -124.0(2) 0_555 79_1 5_555 55_5 yes
C(3) Fe(1) C(8) C(9) 117.2(2) 0_555 79_1 5_555 55_5 yes
C(3) Fe(1) C(9) C(8) -78.3(2) 0_555 79_1 5_555 55_5 yes
C(3) Fe(1) C(9) C(10) 162.6(2) 0_555 79_1 5_555 55_5 yes
C(3) Fe(1) C(10) C(6) -157.5(2) 0_555 79_1 5_555 55_5 yes
C(3) Fe(1) C(10) C(9) -38.1(3) 0_555 79_1 5_555 55_5 yes
C(3) C(2) Fe(1) C(4) 37.2(2) 0_555 79_1 5_555 55_5 yes
C(3) C(2) Fe(1) C(5) 80.4(2) 0_555 79_1 5_555 55_5 yes
C(3) C(2) Fe(1) C(6) -160.6(2) 0_555 79_1 5_555 55_5 yes
C(3) C(2) Fe(1) C(7) -120.2(2) 0_555 79_1 5_555 55_5 yes
C(3) C(2) Fe(1) C(8) -77.8(2) 0_555 79_1 5_555 55_5 yes
C(3) C(2) Fe(1) C(9) -45.0(3) 0_555 79_1 5_555 55_5 yes
C(3) C(2) Fe(1) C(10) 171.0(4) 0_555 79_1 5_555 55_5 yes
C(3) C(2) C(1) C(5) -1.4(3) 0_555 79_1 5_555 55_5 yes
C(3) C(2) C(1) C(11) -176.8(2) 0_555 79_1 5_555 55_5 yes
C(3) C(4) Fe(1) C(5) -120.8(2) 0_555 79_1 5_555 55_5 yes
C(3) C(4) Fe(1) C(6) -175.6(3) 0_555 79_1 5_555 55_5 yes
C(3) C(4) Fe(1) C(7) 45.1(3) 0_555 79_1 5_555 55_5 yes
C(3) C(4) Fe(1) C(8) 73.9(2) 0_555 79_1 5_555 55_5 yes
C(3) C(4) Fe(1) C(9) 115.2(2) 0_555 79_1 5_555 55_5 yes
C(3) C(4) Fe(1) C(10) 155.9(2) 0_555 79_1 5_555 55_5 yes
C(4) Fe(1) C(1) C(5) -37.4(1) 0_555 79_1 5_555 55_5 yes
C(4) Fe(1) C(1) C(11) -162.6(2) 0_555 79_1 5_555 55_5 yes
C(4) Fe(1) C(6) C(7) -158.2(3) 0_555 79_1 5_555 55_5 yes
C(4) Fe(1) C(6) C(10) -39.1(4) 0_555 79_1 5_555 55_5 yes
C(4) Fe(1) C(7) C(6) 158.2(3) 0_555 79_1 5_555 55_5 yes
C(4) Fe(1) C(7) C(8) 39.4(4) 0_555 79_1 5_555 55_5 yes
C(4) Fe(1) C(8) C(7) -164.0(2) 0_555 79_1 5_555 55_5 yes
C(4) Fe(1) C(8) C(9) 77.2(2) 0_555 79_1 5_555 55_5 yes
C(4) Fe(1) C(9) C(8) -120.2(2) 0_555 79_1 5_555 55_5 yes
C(4) Fe(1) C(9) C(10) 120.8(2) 0_555 79_1 5_555 55_5 yes
C(4) Fe(1) C(10) C(6) 164.1(2) 0_555 79_1 5_555 55_5 yes
C(4) Fe(1) C(10) C(9) -76.4(2) 0_555 79_1 5_555 55_5 yes
C(4) C(3) Fe(1) C(5) 36.6(1) 0_555 79_1 5_555 55_5 yes
C(4) C(3) Fe(1) C(6) 175.0(3) 0_555 79_1 5_555 55_5 yes
C(4) C(3) Fe(1) C(7) -161.9(2) 0_555 79_1 5_555 55_5 yes
C(4) C(3) Fe(1) C(8) -122.3(2) 0_555 79_1 5_555 55_5 yes
C(4) C(3) Fe(1) C(9) -81.3(2) 0_555 79_1 5_555 55_5 yes
C(4) C(3) Fe(1) C(10) -54.4(3) 0_555 79_1 5_555 55_5 yes
C(4) C(5) Fe(1) C(6) 158.4(2) 0_555 79_1 5_555 55_5 yes
C(4) C(5) Fe(1) C(7) -164.5(3) 0_555 79_1 5_555 55_5 yes
C(4) C(5) Fe(1) C(8) 36.5(3) 0_555 79_1 5_555 55_5 yes
C(4) C(5) Fe(1) C(9) 73.7(2) 0_555 79_1 5_555 55_5 yes
C(4) C(5) Fe(1) C(10) 116.2(2) 0_555 79_1 5_555 55_5 yes
C(4) C(5) C(1) C(11) 176.3(2) 0_555 79_1 5_555 55_5 yes
C(5) Fe(1) C(1) C(11) -125.2(2) 0_555 79_1 5_555 55_5 yes
C(5) Fe(1) C(6) C(7) 161.7(2) 0_555 79_1 5_555 55_5 yes
C(5) Fe(1) C(6) C(10) -79.2(2) 0_555 79_1 5_555 55_5 yes
C(5) Fe(1) C(7) C(6) -49.6(4) 0_555 79_1 5_555 55_5 yes
C(5) Fe(1) C(7) C(8) -168.4(3) 0_555 79_1 5_555 55_5 yes
C(5) Fe(1) C(8) C(7) 169.2(3) 0_555 79_1 5_555 55_5 yes
C(5) Fe(1) C(8) C(9) 50.5(4) 0_555 79_1 5_555 55_5 yes
C(5) Fe(1) C(9) C(8) -160.3(2) 0_555 79_1 5_555 55_5 yes
C(5) Fe(1) C(9) C(10) 80.7(2) 0_555 79_1 5_555 55_5 yes
C(5) Fe(1) C(10) C(6) 121.1(2) 0_555 79_1 5_555 55_5 yes
C(5) Fe(1) C(10) C(9) -119.4(2) 0_555 79_1 5_555 55_5 yes
C(5) C(1) Fe(1) C(6) 119.3(2) 0_555 79_1 5_555 55_5 yes
C(5) C(1) Fe(1) C(7) 163.2(2) 0_555 79_1 5_555 55_5 yes
C(5) C(1) Fe(1) C(8) -157.7(3) 0_555 79_1 5_555 55_5 yes
C(5) C(1) Fe(1) C(9) 37.1(4) 0_555 79_1 5_555 55_5 yes
C(5) C(1) Fe(1) C(10) 76.9(2) 0_555 79_1 5_555 55_5 yes
C(5) C(1) C(11) C(12) -174.9(2) 0_555 79_1 5_555 55_5 yes
C(5) C(1) C(11) C(13) 9.4(4) 0_555 79_1 5_555 55_5 yes
C(5) C(4) Fe(1) C(6) -54.9(3) 0_555 79_1 5_555 55_5 yes
C(5) C(4) Fe(1) C(7) 165.8(3) 0_555 79_1 5_555 55_5 yes
C(5) C(4) Fe(1) C(8) -165.3(1) 0_555 79_1 5_555 55_5 yes
C(5) C(4) Fe(1) C(9) -124.0(2) 0_555 79_1 5_555 55_5 yes
C(5) C(4) Fe(1) C(10) -83.4(2) 0_555 79_1 5_555 55_5 yes
C(6) Fe(1) C(1) C(11) -5.9(2) 0_555 79_1 5_555 55_5 yes
C(6) Fe(1) C(7) C(8) -118.8(2) 0_555 79_1 5_555 55_5 yes
C(6) Fe(1) C(8) C(7) 37.9(2) 0_555 79_1 5_555 55_5 yes
C(6) Fe(1) C(8) C(9) -80.8(2) 0_555 79_1 5_555 55_5 yes
C(6) Fe(1) C(9) C(8) 81.8(2) 0_555 79_1 5_555 55_5 yes
C(6) Fe(1) C(9) C(10) -37.3(2) 0_555 79_1 5_555 55_5 yes
C(6) Fe(1) C(10) C(9) 119.5(2) 0_555 79_1 5_555 55_5 yes
C(6) C(7) Fe(1) C(8) 118.8(2) 0_555 79_1 5_555 55_5 yes
C(6) C(7) Fe(1) C(9) 80.8(2) 0_555 79_1 5_555 55_5 yes
C(6) C(7) Fe(1) C(10) 37.4(2) 0_555 79_1 5_555 55_5 yes
C(6) C(7) C(8) C(9) 0.1(3) 0_555 79_1 5_555 55_5 yes
C(6) C(10) Fe(1) C(7) -37.9(2) 0_555 79_1 5_555 55_5 yes
C(6) C(10) Fe(1) C(8) -81.6(2) 0_555 79_1 5_555 55_5 yes
C(6) C(10) Fe(1) C(9) -119.5(2) 0_555 79_1 5_555 55_5 yes
C(6) C(10) C(9) C(8) 0.4(3) 0_555 79_1 5_555 55_5 yes
C(7) Fe(1) C(1) C(11) 38.0(2) 0_555 79_1 5_555 55_5 yes
C(7) Fe(1) C(6) C(10) 119.1(2) 0_555 79_1 5_555 55_5 yes
C(7) Fe(1) C(8) C(9) -118.8(2) 0_555 79_1 5_555 55_5 yes
C(7) Fe(1) C(9) C(8) 37.8(2) 0_555 79_1 5_555 55_5 yes
C(7) Fe(1) C(9) C(10) -81.3(2) 0_555 79_1 5_555 55_5 yes
C(7) Fe(1) C(10) C(9) 81.6(2) 0_555 79_1 5_555 55_5 yes
C(7) C(6) Fe(1) C(8) -37.7(2) 0_555 79_1 5_555 55_5 yes
C(7) C(6) Fe(1) C(9) -81.8(2) 0_555 79_1 5_555 55_5 yes
C(7) C(6) Fe(1) C(10) -119.1(2) 0_555 79_1 5_555 55_5 yes
C(7) C(6) C(10) C(9) -0.3(3) 0_555 79_1 5_555 55_5 yes
C(7) C(8) Fe(1) C(9) 118.8(2) 0_555 79_1 5_555 55_5 yes
C(7) C(8) Fe(1) C(10) 81.3(2) 0_555 79_1 5_555 55_5 yes
C(7) C(8) C(9) C(10) -0.3(3) 0_555 79_1 5_555 55_5 yes
C(8) Fe(1) C(1) C(11) 77.1(3) 0_555 79_1 5_555 55_5 yes
C(8) Fe(1) C(6) C(10) 81.4(2) 0_555 79_1 5_555 55_5 yes
C(8) Fe(1) C(9) C(10) -119.1(2) 0_555 79_1 5_555 55_5 yes
C(8) Fe(1) C(10) C(9) 37.9(2) 0_555 79_1 5_555 55_5 yes
C(8) C(7) Fe(1) C(9) -38.0(2) 0_555 79_1 5_555 55_5 yes
C(8) C(7) Fe(1) C(10) -81.5(2) 0_555 79_1 5_555 55_5 yes
C(8) C(7) C(6) C(10) 0.1(3) 0_555 79_1 5_555 55_5 yes
C(8) C(9) Fe(1) C(10) 119.1(2) 0_555 79_1 5_555 55_5 yes
C(9) Fe(1) C(1) C(11) -88.1(3) 0_555 79_1 5_555 55_5 yes
C(9) Fe(1) C(6) C(10) 37.4(2) 0_555 79_1 5_555 55_5 yes
C(9) C(8) Fe(1) C(10) -37.4(2) 0_555 79_1 5_555 55_5 yes
C(10) Fe(1) C(1) C(11) -48.3(2) 0_555 79_1 5_555 55_5 yes
C(11) C(12) C(16) C(17) 1.5(4) 0_555 79_1 5_555 55_5 yes
C(11) C(12) C(16) C(18) -179.5(2) 0_555 79_1 5_555 55_5 yes
C(12) C(11) C(13) C(14) -176.8(2) 0_555 79_1 5_555 55_5 yes
C(12) C(11) C(13) C(15) -1.1(3) 0_555 79_1 5_555 55_5 yes
C(13) C(11) C(12) C(16) -60.4(3) 0_555 79_1 5_555 55_5 yes
C(13) C(11) C(12) C(16) -60.4(3) 0_555 79_1 5_555 55_5 yes
